data_7154476
loop_
_publ_author_name
'Zhang, Shuai'
'Ma, Yuanhong'
'Lan, Jingbo'
'Song, Feijie'
'You, Jingsong'

_publ_section_title
;
 Gold-catalyzed cascade C-H/C-H cross-coupling/cyclization/alkynylation:
 an efficient access to 3-alkynylpyrroles.
;
_journal_issue 21
_journal_name_full 'Organic &amp; biomolecular chemistry'
_journal_page_first 5867
_journal_page_last 5870
_journal_paper_doi 10.1039/c5ob00599j
_journal_volume 13
_journal_year 2015
_chemical_formula_moiety 'C28 H23 N O2'
_chemical_formula_sum 'C28 H23 N O2'
_chemical_formula_weight 405.47
_chemical_name_systematic
;
 ?
;
_space_group_crystal_system monoclinic
_space_group_IT_number 14
_space_group_name_Hall '-P 2ybc'
_space_group_name_H-M_alt 'P 1 21/c 1'
_symmetry_space_group_name_Hall '-P 2ybc'
_symmetry_space_group_name_H-M 'P 1 21/c 1'
_atom_sites_solution_hydrogens mixed
_atom_sites_solution_primary direct
_audit_creation_date 2013-06-13
_audit_creation_method
;
  Olex2 1.2
  (compiled Apr 23 2013 17:54:37, GUI svn.r4466)
;
_audit_update_record
;
2014-10-31 deposited with the CCDC.
2015-04-16 downloaded from the CCDC.
;
_cell_angle_alpha 90
_cell_angle_beta 106.582(7)
_cell_angle_gamma 90
_cell_formula_units_Z 4
_cell_length_a 11.5662(7)
_cell_length_b 10.3707(7)
_cell_length_c 18.8464(12)
_cell_measurement_reflns_used 3515
_cell_measurement_temperature 293(2)
_cell_measurement_theta_max 28.4330
_cell_measurement_theta_min 2.9849
_cell_volume 2166.6(3)
_computing_cell_refinement
;
CrysAlisPro, Agilent Technologies,
Version 1.171.35.21 (release 20-01-2012 CrysAlis171 .NET)
(compiled Jan 23 2012,18:06:46)
;
_computing_data_collection
;
CrysAlisPro, Agilent Technologies,
Version 1.171.35.21 (release 20-01-2012 CrysAlis171 .NET)
(compiled Jan 23 2012,18:06:46)
;
_computing_data_reduction
;
CrysAlisPro, Agilent Technologies,
Version 1.171.35.21 (release 20-01-2012 CrysAlis171 .NET)
(compiled Jan 23 2012,18:06:46)
;
_computing_molecular_graphics
;
O. V. Dolomanov, L. J. Bourhis, R. J. Gildea, J. A. K. Howard and H. Puschmann,
OLEX2: a complete structure solution, refinement and analysis program.
J. Appl. Cryst. (2009). 42, 339-341.
;
_computing_publication_material
;
O. V. Dolomanov, L. J. Bourhis, R. J. Gildea, J. A. K. Howard and H. Puschmann,
OLEX2: a complete structure solution, refinement and analysis program.
J. Appl. Cryst. (2009). 42, 339-341.
;
_computing_structure_refinement
;
SHELXL-2012, G.M. Sheldrick, Acta Cryst.
(2008). A64, 112-122
;
_computing_structure_solution
;
XS, G.M. Sheldrick, Acta Cryst.
(2008). A64, 112-122
;
_diffrn_ambient_temperature 293.15
_diffrn_detector_area_resol_mean 15.9784
_diffrn_measured_fraction_theta_full 0.995
_diffrn_measured_fraction_theta_max 0.996
_diffrn_measurement_details
;
  1 omega  -19.00    7.00   1.0000   10.0000
omega____ theta____ kappa____ phi______ frames
    -      -20.2889  -99.0000  120.0000 26

  2 omega   -6.00   21.00   1.0000   10.0000
omega____ theta____ kappa____ phi______ frames
    -      -20.2889  -99.0000  -30.0000 27

  3 omega  -34.00   23.00   1.0000   10.0000
omega____ theta____ kappa____ phi______ frames
    -       21.3827  -57.0000  -30.0000 57

  4 omega  -28.00   89.00   1.0000   10.0000
omega____ theta____ kappa____ phi______ frames
    -       21.3827   19.0000 -180.0000 117

  5 omega  -53.00   29.00   1.0000   10.0000
omega____ theta____ kappa____ phi______ frames
    -      -20.2889   77.0000  120.0000 82
;
_diffrn_measurement_device_type 'SuperNova, Single source at offset), Eos'
_diffrn_measurement_method '\w scans'
_diffrn_orient_matrix_UB_11 -0.0637706000
_diffrn_orient_matrix_UB_12 0.0063216000
_diffrn_orient_matrix_UB_13 -0.0112929000
_diffrn_orient_matrix_UB_21 0.0056206000
_diffrn_orient_matrix_UB_22 0.0623074000
_diffrn_orient_matrix_UB_23 -0.0141467000
_diffrn_orient_matrix_UB_31 -0.0022608000
_diffrn_orient_matrix_UB_32 -0.0274611000
_diffrn_orient_matrix_UB_33 -0.0348167000
_diffrn_radiation_monochromator mirror
_diffrn_radiation_type 'Mo K\a'
_diffrn_radiation_wavelength 0.7107
_diffrn_reflns_av_R_equivalents 0.0230
_diffrn_reflns_av_unetI/netI 0.0296
_diffrn_reflns_laue_measured_fraction_full 0.995
_diffrn_reflns_laue_measured_fraction_max 0.996
_diffrn_reflns_limit_h_max 14
_diffrn_reflns_limit_h_min -14
_diffrn_reflns_limit_k_max 11
_diffrn_reflns_limit_k_min -12
_diffrn_reflns_limit_l_max 23
_diffrn_reflns_limit_l_min -23
_diffrn_reflns_number 11360
_diffrn_reflns_point_group_measured_fraction_full 0.995
_diffrn_reflns_point_group_measured_fraction_max 0.996
_diffrn_reflns_theta_full 25.242
_diffrn_reflns_theta_max 26.372
_diffrn_reflns_theta_min 2.991
_diffrn_source 'SuperNova (Mo) X-ray Source'
_exptl_absorpt_coefficient_mu 0.078
_exptl_absorpt_correction_T_max 1.00000
_exptl_absorpt_correction_T_min 0.63659
_exptl_absorpt_correction_type multi-scan
_exptl_absorpt_process_details
;
CrysAlisPro, Agilent Technologies,
Version 1.171.35.21 (release 20-01-2012 CrysAlis171 .NET)
(compiled Jan 23 2012,18:06:46)
Empirical absorption correction using spherical harmonics,
 implemented in SCALE3 ABSPACK scaling algorithm.
;
_exptl_crystal_colour colorless
_exptl_crystal_density_diffrn 1.243
_exptl_crystal_description block
_exptl_crystal_F_000 856
_exptl_crystal_size_max 0.3
_exptl_crystal_size_mid 0.25
_exptl_crystal_size_min 0.2
_refine_diff_density_max 0.157
_refine_diff_density_min -0.191
_refine_diff_density_rms 0.037
_refine_ls_extinction_method none
_refine_ls_goodness_of_fit_ref 1.044
_refine_ls_hydrogen_treatment mixed
_refine_ls_matrix_type full
_refine_ls_number_parameters 293
_refine_ls_number_reflns 4411
_refine_ls_number_restraints 0
_refine_ls_restrained_S_all 1.044
_refine_ls_R_factor_all 0.0630
_refine_ls_R_factor_gt 0.0481
_refine_ls_shift/su_max 0.000
_refine_ls_shift/su_mean 0.000
_refine_ls_structure_factor_coef Fsqd
_refine_ls_weighting_details
;
 w=1/[\s^2^(Fo^2^)+(0.0489P)^2^+0.5937P]
 where P=(Fo^2^+2Fc^2^)/3
;
_refine_ls_weighting_scheme calc
_refine_ls_wR_factor_gt 0.1143
_refine_ls_wR_factor_ref 0.1244
_reflns_Friedel_coverage 0.000
_reflns_number_gt 3461
_reflns_number_total 4411
_reflns_threshold_expression 'I > 2\s(I)'
_cod_data_source_file c5ob00599j2.cif
_cod_data_source_block 0610luo40
_cod_depositor_comments 'Adding full bibliography for 7154476--7154477.cif.'
_cod_database_code 7154476
_reflns_odcompleteness_completeness 99.64
_reflns_odcompleteness_iscentric 1
_reflns_odcompleteness_theta 26.32
_olex2_refinement_description
;
1. Fixed Uiso
 At 1.2 times of:
  All C(H) groups, All C(H,H) groups
 At 1.5 times of:
  All C(H,H,H) groups
2.a Secondary CH2 refined with riding coordinates:
 C27(H27A,H27B)
2.b Aromatic/amide H refined with riding coordinates:
 C6(H6), C7(H7), C8(H8), C9(H9), C10(H10), C12(H12), C13(H13), C14(H14),
 C15(H15), C16(H16), C20(H20), C21(H21), C22(H22), C23(H23), C24(H24)
2.c Idealised Me refined as rotating group:
 C28(H28A,H28B,H28C)
;
_shelx_estimated_absorpt_t_max 0.985
_shelx_estimated_absorpt_t_min 0.977
_shelx_space_group_comment
;
The symmetry employed for this shelxl refinement is uniquely defined
by the following loop, which should always be used as a source of
symmetry information in preference to the above space-group names.
They are only intended as comments.
;
_shelxl_version_number 2013-2

loop_
_space_group_symop_operation_xyz
'x, y, z'
'-x, y+1/2, -z+1/2'
'-x, -y, -z'
'x, -y-1/2, z-1/2'

loop_
_atom_site_label
_atom_site_type_symbol
_atom_site_fract_x
_atom_site_fract_y
_atom_site_fract_z
_atom_site_U_iso_or_equiv
_atom_site_adp_type
_atom_site_occupancy
_atom_site_site_symmetry_order
_atom_site_calc_flag
_atom_site_refinement_flags_posn
_atom_site_refinement_flags_adp
O1 O 0.72900(10) 0.74207(15) 0.04206(8) 0.0703(4) Uani 1 1 d . .
O2 O 0.59291(10) 0.63837(13) -0.04740(7) 0.0534(3) Uani 1 1 d . .
N1 N 0.33340(11) 0.81828(13) 0.03024(7) 0.0390(3) Uani 1 1 d . .
C1 C 0.40917(13) 0.88416(16) 0.08965(8) 0.0376(4) Uani 1 1 d . .
C2 C 0.52615(13) 0.85739(16) 0.08988(8) 0.0378(4) Uani 1 1 d . .
C3 C 0.52049(13) 0.77259(16) 0.02886(8) 0.0380(4) Uani 1 1 d . .
C4 C 0.40028(13) 0.75136(16) -0.00703(8) 0.0393(4) Uani 1 1 d . .
C5 C 0.36771(14) 0.96003(16) 0.14361(8) 0.0395(4) Uani 1 1 d . .
C6 C 0.41307(16) 1.08312(17) 0.16319(9) 0.0495(4) Uani 1 1 d . .
H6 H 0.4650 1.1201 0.1393 0.059 Uiso 1 1 calc R U
C7 C 0.38129(19) 1.15098(19) 0.21805(11) 0.0602(5) Uani 1 1 d . .
H7 H 0.4127 1.2330 0.2310 0.072 Uiso 1 1 calc R U
C8 C 0.30401(18) 1.0987(2) 0.25357(10) 0.0584(5) Uani 1 1 d . .
H8 H 0.2832 1.1448 0.2904 0.070 Uiso 1 1 calc R U
C9 C 0.25782(18) 0.9779(2) 0.23431(10) 0.0563(5) Uani 1 1 d . .
H9 H 0.2048 0.9423 0.2579 0.068 Uiso 1 1 calc R U
C10 C 0.28957(15) 0.90851(18) 0.17995(9) 0.0479(4) Uani 1 1 d . .
H10 H 0.2581 0.8263 0.1677 0.057 Uiso 1 1 calc R U
C11 C 0.20393(13) 0.83560(16) 0.00164(8) 0.0385(4) Uani 1 1 d . .
C12 C 0.16103(15) 0.93021(19) -0.05055(9) 0.0501(4) Uani 1 1 d . .
H12 H 0.2142 0.9857 -0.0641 0.060 Uiso 1 1 calc R U
C13 C 0.03738(17) 0.9419(2) -0.08269(10) 0.0592(5) Uani 1 1 d . .
H13 H 0.0078 1.0041 -0.1188 0.071 Uiso 1 1 calc R U
C14 C -0.04107(16) 0.8625(2) -0.06148(10) 0.0589(5) Uani 1 1 d . .
H14 H -0.1237 0.8708 -0.0831 0.071 Uiso 1 1 calc R U
C15 C 0.00223(16) 0.7704(2) -0.00821(11) 0.0585(5) Uani 1 1 d . .
H15 H -0.0513 0.7177 0.0070 0.070 Uiso 1 1 calc R U
C16 C 0.12540(14) 0.75563(18) 0.02291(9) 0.0474(4) Uani 1 1 d . .
H16 H 0.1547 0.6918 0.0581 0.057 Uiso 1 1 calc R U
C17 C 0.63149(14) 0.90302(16) 0.14407(8) 0.0406(4) Uani 1 1 d . .
C18 C 0.71842(14) 0.94193(17) 0.19000(8) 0.0428(4) Uani 1 1 d . .
C19 C 0.82560(13) 0.98665(17) 0.24391(8) 0.0404(4) Uani 1 1 d . .
C20 C 0.85548(18) 1.1156(2) 0.24990(11) 0.0601(5) Uani 1 1 d . .
H20 H 0.8054 1.1753 0.2190 0.072 Uiso 1 1 calc R U
C21 C 0.9596(2) 1.1568(2) 0.30165(12) 0.0731(6) Uani 1 1 d . .
H21 H 0.9790 1.2441 0.3051 0.088 Uiso 1 1 calc R U
C22 C 1.03447(18) 1.0708(3) 0.34776(11) 0.0717(7) Uani 1 1 d . .
H22 H 1.1049 1.0987 0.3820 0.086 Uiso 1 1 calc R U
C23 C 1.00422(18) 0.9437(3) 0.34276(12) 0.0761(7) Uani 1 1 d . .
H23 H 1.0542 0.8847 0.3743 0.091 Uiso 1 1 calc R U
C24 C 0.90069(16) 0.9011(2) 0.29173(11) 0.0585(5) Uani 1 1 d . .
H24 H 0.8812 0.8139 0.2895 0.070 Uiso 1 1 calc R U
C25 C 0.34066(18) 0.6733(3) -0.07410(11) 0.0553(5) Uani 1 1 d . .
C26 C 0.62519(13) 0.71887(17) 0.01030(9) 0.0411(4) Uani 1 1 d . .
C27 C 0.68688(15) 0.5816(2) -0.07368(10) 0.0539(5) Uani 1 1 d . .
H27A H 0.7437 0.5353 -0.0340 0.065 Uiso 1 1 calc R U
H27B H 0.7302 0.6478 -0.0920 0.065 Uiso 1 1 calc R U
C28 C 0.62588(19) 0.4909(2) -0.13476(11) 0.0620(5) Uani 1 1 d . .
H28A H 0.5710 0.5382 -0.1740 0.093 Uiso 1 1 calc R U
H28B H 0.5821 0.4270 -0.1161 0.093 Uiso 1 1 calc R U
H28C H 0.6854 0.4493 -0.1534 0.093 Uiso 1 1 calc R U
H25A H 0.361(3) 0.587(3) -0.0679(17) 0.131(12) Uiso 1 1 d . .
H25B H 0.261(3) 0.680(3) -0.0855(14) 0.101(9) Uiso 1 1 d . .
H25C H 0.367(2) 0.696(2) -0.1166(14) 0.096(8) Uiso 1 1 d . .

loop_
_atom_site_aniso_label
_atom_site_aniso_U_11
_atom_site_aniso_U_22
_atom_site_aniso_U_33
_atom_site_aniso_U_23
_atom_site_aniso_U_13
_atom_site_aniso_U_12
O1 0.0296(6) 0.1016(12) 0.0731(9) -0.0281(8) 0.0042(6) 0.0034(7)
O2 0.0346(6) 0.0697(9) 0.0567(7) -0.0189(6) 0.0144(5) 0.0014(6)
N1 0.0276(6) 0.0503(8) 0.0367(7) -0.0052(6) 0.0051(5) 0.0000(6)
C1 0.0330(7) 0.0443(9) 0.0330(7) 0.0004(7) 0.0052(6) -0.0007(7)
C2 0.0319(8) 0.0445(9) 0.0345(7) 0.0012(7) 0.0057(6) -0.0020(7)
C3 0.0300(7) 0.0470(10) 0.0351(8) 0.0010(7) 0.0062(6) -0.0004(7)
C4 0.0312(7) 0.0497(10) 0.0361(8) -0.0035(7) 0.0080(6) 0.0005(7)
C5 0.0358(8) 0.0443(10) 0.0343(8) 0.0002(7) 0.0034(6) 0.0052(7)
C6 0.0534(10) 0.0437(10) 0.0495(10) 0.0036(8) 0.0114(8) 0.0006(8)
C7 0.0740(13) 0.0424(11) 0.0576(11) -0.0069(9) 0.0083(10) 0.0073(10)
C8 0.0681(12) 0.0599(13) 0.0459(10) -0.0066(9) 0.0144(9) 0.0177(10)
C9 0.0575(11) 0.0690(14) 0.0461(9) -0.0009(9) 0.0210(8) 0.0065(10)
C10 0.0483(9) 0.0509(11) 0.0455(9) -0.0044(8) 0.0149(8) -0.0032(8)
C11 0.0279(7) 0.0509(10) 0.0350(8) -0.0055(7) 0.0062(6) 0.0020(7)
C12 0.0424(9) 0.0614(12) 0.0461(9) 0.0071(9) 0.0121(8) 0.0019(9)
C13 0.0488(10) 0.0727(14) 0.0500(10) 0.0102(10) 0.0042(8) 0.0160(10)
C14 0.0327(9) 0.0803(14) 0.0569(11) -0.0084(10) 0.0023(8) 0.0078(9)
C15 0.0345(9) 0.0753(14) 0.0642(11) -0.0016(10) 0.0118(8) -0.0091(9)
C16 0.0374(9) 0.0540(11) 0.0474(9) 0.0038(8) 0.0064(7) -0.0026(8)
C17 0.0348(8) 0.0484(10) 0.0370(8) 0.0017(7) 0.0077(7) -0.0013(7)
C18 0.0360(8) 0.0536(10) 0.0372(8) -0.0009(7) 0.0077(7) -0.0018(8)
C19 0.0336(8) 0.0536(10) 0.0330(8) -0.0031(7) 0.0076(6) -0.0042(7)
C20 0.0643(12) 0.0529(12) 0.0553(11) -0.0008(9) 0.0045(9) -0.0070(10)
C21 0.0776(15) 0.0690(14) 0.0701(14) -0.0214(12) 0.0170(12) -0.0306(12)
C22 0.0429(11) 0.116(2) 0.0512(11) -0.0187(13) 0.0046(9) -0.0231(12)
C23 0.0433(11) 0.1023(19) 0.0673(13) 0.0134(13) -0.0090(9) -0.0033(12)
C24 0.0416(9) 0.0617(12) 0.0632(11) 0.0073(10) 0.0004(8) -0.0036(9)
C25 0.0352(10) 0.0785(16) 0.0479(10) -0.0198(10) 0.0052(8) -0.0031(10)
C26 0.0313(8) 0.0501(10) 0.0396(8) 0.0010(7) 0.0066(7) 0.0014(7)
C27 0.0417(9) 0.0658(12) 0.0575(10) -0.0038(9) 0.0195(8) 0.0081(9)
C28 0.0715(13) 0.0621(13) 0.0586(11) -0.0039(10) 0.0285(10) 0.0048(10)

loop_
_atom_type_symbol
_atom_type_description
_atom_type_scat_dispersion_real
_atom_type_scat_dispersion_imag
_atom_type_scat_source
C C 0.0033 0.0016 'International Tables Vol C Tables 4.2.6.8 and 6.1.1.4'
H H 0.0000 0.0000 'International Tables Vol C Tables 4.2.6.8 and 6.1.1.4'
N N 0.0061 0.0033 'International Tables Vol C Tables 4.2.6.8 and 6.1.1.4'
O O 0.0106 0.0060 'International Tables Vol C Tables 4.2.6.8 and 6.1.1.4'

loop_
_geom_angle_atom_site_label_1
_geom_angle_atom_site_label_2
_geom_angle_atom_site_label_3
_geom_angle
C26 O2 C27 118.13(13)
C1 N1 C11 125.85(13)
C4 N1 C1 110.07(12)
C4 N1 C11 123.04(12)
N1 C1 C5 124.45(13)
C2 C1 N1 107.22(13)
C2 C1 C5 128.21(14)
C1 C2 C3 107.49(13)
C1 C2 C17 124.81(14)
C17 C2 C3 127.64(14)
C2 C3 C26 125.00(13)
C4 C3 C2 107.46(13)
C4 C3 C26 127.54(14)
N1 C4 C3 107.75(13)
N1 C4 C25 121.03(14)
C3 C4 C25 131.22(15)
C6 C5 C1 120.16(15)
C10 C5 C1 121.49(15)
C10 C5 C6 118.20(15)
C5 C6 H6 119.8
C7 C6 C5 120.32(17)
C7 C6 H6 119.8
C6 C7 H7 119.6
C8 C7 C6 120.81(19)
C8 C7 H7 119.6
C7 C8 H8 120.3
C9 C8 C7 119.43(17)
C9 C8 H8 120.3
C8 C9 H9 119.8
C8 C9 C10 120.40(18)
C10 C9 H9 119.8
C5 C10 H10 119.6
C9 C10 C5 120.84(17)
C9 C10 H10 119.6
C12 C11 N1 118.47(14)
C16 C11 N1 121.06(14)
C16 C11 C12 120.38(15)
C11 C12 H12 120.4
C11 C12 C13 119.29(17)
C13 C12 H12 120.4
C12 C13 H13 119.8
C14 C13 C12 120.42(17)
C14 C13 H13 119.8
C13 C14 H14 120.0
C13 C14 C15 119.94(17)
C15 C14 H14 120.0
C14 C15 H15 119.9
C14 C15 C16 120.18(18)
C16 C15 H15 119.9
C11 C16 C15 119.75(17)
C11 C16 H16 120.1
C15 C16 H16 120.1
C18 C17 C2 178.98(17)
C17 C18 C19 178.04(18)
C20 C19 C18 121.11(16)
C20 C19 C24 118.27(16)
C24 C19 C18 120.61(16)
C19 C20 H20 119.8
C19 C20 C21 120.3(2)
C21 C20 H20 119.8
C20 C21 H21 119.6
C22 C21 C20 120.8(2)
C22 C21 H21 119.6
C21 C22 H22 120.5
C23 C22 C21 118.99(19)
C23 C22 H22 120.5
C22 C23 H23 119.5
C22 C23 C24 120.9(2)
C24 C23 H23 119.5
C19 C24 H24 119.7
C23 C24 C19 120.6(2)
C23 C24 H24 119.7
C4 C25 H25A 112.4(19)
C4 C25 H25B 111.1(17)
C4 C25 H25C 113.2(15)
H25A C25 H25B 108(2)
H25A C25 H25C 102(2)
H25B C25 H25C 109(2)
O1 C26 O2 122.47(15)
O1 C26 C3 125.56(15)
O2 C26 C3 111.97(13)
O2 C27 H27A 110.4
O2 C27 H27B 110.4
O2 C27 C28 106.53(14)
H27A C27 H27B 108.6
C28 C27 H27A 110.4
C28 C27 H27B 110.4
C27 C28 H28A 109.5
C27 C28 H28B 109.5
C27 C28 H28C 109.5
H28A C28 H28B 109.5
H28A C28 H28C 109.5
H28B C28 H28C 109.5

loop_
_geom_bond_atom_site_label_1
_geom_bond_atom_site_label_2
_geom_bond_distance
O1 C26 1.2031(19)
O2 C26 1.337(2)
O2 C27 1.4425(19)
N1 C1 1.3887(19)
N1 C4 1.3725(19)
N1 C11 1.4507(18)
C1 C2 1.380(2)
C1 C5 1.470(2)
C2 C3 1.434(2)
C2 C17 1.429(2)
C3 C4 1.379(2)
C3 C26 1.463(2)
C4 C25 1.494(2)
C5 C6 1.389(2)
C5 C10 1.387(2)
C6 H6 0.9300
C6 C7 1.384(3)
C7 H7 0.9300
C7 C8 1.372(3)
C8 H8 0.9300
C8 C9 1.369(3)
C9 H9 0.9300
C9 C10 1.385(2)
C10 H10 0.9300
C11 C12 1.378(2)
C11 C16 1.372(2)
C12 H12 0.9300
C12 C13 1.390(2)
C13 H13 0.9300
C13 C14 1.367(3)
C14 H14 0.9300
C14 C15 1.373(3)
C15 H15 0.9300
C15 C16 1.386(2)
C16 H16 0.9300
C17 C18 1.194(2)
C18 C19 1.437(2)
C19 C20 1.378(3)
C19 C24 1.381(2)
C20 H20 0.9300
C20 C21 1.384(3)
C21 H21 0.9300
C21 C22 1.368(3)
C22 H22 0.9300
C22 C23 1.360(3)
C23 H23 0.9300
C23 C24 1.377(3)
C24 H24 0.9300
C25 H25A 0.93(3)
C25 H25B 0.89(3)
C25 H25C 0.96(3)
C27 H27A 0.9700
C27 H27B 0.9700
C27 C28 1.498(3)
C28 H28A 0.9600
C28 H28B 0.9600
C28 H28C 0.9600
